data_1511138
loop_
_publ_author_name
'Grandjean, F.'
'Marasinghe, G.K.'
'Long, G.J.'
'Pringle, O.A.'
'Yelon, W.B.'

_publ_section_title
;
 A neutron diffraction and Moessbauer spectral study of the structure and
 magnetic properties of the Y2 Fe14-x Six B solid solutions
;
_journal_name_full 'Journal of Applied Physics'
_journal_page_first 2960
_journal_page_last 2968
_journal_paper_doi 10.1063/1.357536
_journal_volume 76
_journal_year 1994
_chemical_formula_sum 'B Fe13.725 Si0.275 Y2'
_chemical_name_systematic 'Y2 Fe13.725 Si0.275 B'
_space_group_IT_number 136
_symmetry_space_group_name_Hall '-P 4n 2n'
_symmetry_space_group_name_H-M 'P 42/m n m'
_cell_angle_alpha 90
_cell_angle_beta 90
_cell_angle_gamma 90
_cell_formula_units_Z 4
_cell_length_a 8.7442
_cell_length_b 8.7442
_cell_length_c 11.992
_cell_volume 916.921
_citation_journal_id_ASTM JAPIAU
_cod_data_source_file boron0-1_241.cif
_cod_data_source_block B1Fe13.725Si0.275Y2
_cod_original_cell_volume 916.9207
_cod_original_formula_sum 'B1 Fe13.725 Si0.275 Y2'
_cod_database_code 1511138

loop_
_symmetry_equiv_pos_as_xyz
x,y,z
-y+1/2,x+1/2,z+1/2
-x,-y,z
y+1/2,-x+1/2,z+1/2
x+1/2,-y+1/2,-z+1/2
y,x,-z
-x+1/2,y+1/2,-z+1/2
-y,-x,-z
-x,-y,-z
y-1/2,-x-1/2,-z-1/2
x,y,-z
-y-1/2,x-1/2,-z-1/2
-x-1/2,y-1/2,z-1/2
-y,-x,z
x-1/2,-y-1/2,z-1/2
y,x,z

loop_
_atom_site_label
_atom_site_type_symbol
_atom_site_fract_x
_atom_site_fract_y
_atom_site_fract_z
_atom_site_occupancy
_atom_site_U_iso_or_equiv
Fe3 Fe 0.0966 0.0966 0.1995 0.967 0.0
B1 B 0.3688 0.6312 0 1 0.0
Fe5 Fe 0 0 0.1147 1 0.0
Y2 Y 0.1416 0.8584 0 1 0.0
Si2 Si 0 0.5 0 0.209 0.0
Fe4 Fe 0.3168 0.3168 0.2462 1 0.0
Fe1 Fe 0.2232 0.5672 0.128 1 0.0
Fe2 Fe 0.0367 0.3604 0.1742 1 0.0
Fe6 Fe 0 0.5 0 0.791 0.0
Si1 Si 0.0966 0.0966 0.1995 0.033 0.0
Y1 Y 0.2639 0.2639 0 1 0.0
